data_7215413
loop_
_publ_author_name
'Sengupta, Satirtha'
'Goswami, Arijit'
'Ganguly, Sumi'
'Bala, Sukhen'
'Bhunia, Manas Kumar'
'Mondal, Raju'

_publ_section_title
;
 Influence of chloro&#x22EF;chloro interaction and \p--\p stacking in 3D
 supramolecular framework construction
;
_journal_issue 20
_journal_name_full CrystEngComm
_journal_page_first 6136
_journal_paper_doi 10.1039/c1ce05345k
_journal_volume 13
_journal_year 2011
_chemical_formula_sum 'C15 H12 Cl3 N2 O4 Zn'
_chemical_formula_weight 455.99
_chemical_name_systematic
;
?
;
_space_group_IT_number 2
_symmetry_cell_setting triclinic
_symmetry_space_group_name_Hall '-P 1'
_symmetry_space_group_name_H-M 'P -1'
_atom_sites_solution_hydrogens geom
_atom_sites_solution_primary direct
_atom_sites_solution_secondary difmap
_audit_creation_method SHELXL-97
_cell_angle_alpha 71.219(2)
_cell_angle_beta 79.807(2)
_cell_angle_gamma 75.307(2)
_cell_formula_units_Z 2
_cell_length_a 8.3392(8)
_cell_length_b 10.5200(10)
_cell_length_c 11.0835(11)
_cell_measurement_reflns_used 4873
_cell_measurement_temperature 120(2)
_cell_measurement_theta_max 27.42
_cell_measurement_theta_min 2.41
_cell_volume 885.63(15)
_computing_cell_refinement 'Bruker APEX-2'
_computing_data_collection 'Bruker APEX-2'
_computing_data_reduction 'Bruker SHELXTL'
_computing_molecular_graphics 'Bruker SHELXTL'
_computing_publication_material 'Bruker SHELXTL'
_computing_structure_refinement 'SHELXL-97 (Sheldrick, 1997)'
_computing_structure_solution 'SHELXS-97 (Sheldrick, 1990)'
_diffrn_ambient_temperature 120(2)
_diffrn_detector_area_resol_mean 8
_diffrn_measured_fraction_theta_full 0.964
_diffrn_measured_fraction_theta_max 0.964
_diffrn_measurement_device_type 'Bruker APEX-2 CCD area detector'
_diffrn_measurement_method '/w scans'
_diffrn_radiation_monochromator graphite
_diffrn_radiation_source 'fine-focus sealed tube'
_diffrn_radiation_type MoK\a
_diffrn_radiation_wavelength 0.71073
_diffrn_reflns_av_R_equivalents 0.0221
_diffrn_reflns_av_sigmaI/netI 0.0248
_diffrn_reflns_limit_h_max 9
_diffrn_reflns_limit_h_min -10
_diffrn_reflns_limit_k_max 12
_diffrn_reflns_limit_k_min -13
_diffrn_reflns_limit_l_max 14
_diffrn_reflns_limit_l_min -14
_diffrn_reflns_number 11686
_diffrn_reflns_theta_full 27.00
_diffrn_reflns_theta_max 27.00
_diffrn_reflns_theta_min 1.95
_diffrn_standards_decay_% 0
_exptl_absorpt_coefficient_mu 1.862
_exptl_absorpt_correction_T_max 1.0000
_exptl_absorpt_correction_T_min 0.809460
_exptl_absorpt_correction_type multi-scan
_exptl_absorpt_process_details
;
SADABS v.2.03 (Bruker, 2001), R(int)=0.0313 before correction
2359
3164
;
_exptl_crystal_colour Yellow
_exptl_crystal_density_diffrn 1.710
_exptl_crystal_density_meas ?
_exptl_crystal_density_method 'not measured'
_exptl_crystal_description Block
_exptl_crystal_F_000 458
_exptl_crystal_size_max 0.26
_exptl_crystal_size_mid 0.20
_exptl_crystal_size_min 0.20
_refine_diff_density_max 0.877
_refine_diff_density_min -0.395
_refine_diff_density_rms 0.088
_refine_ls_extinction_method none
_refine_ls_goodness_of_fit_ref 1.092
_refine_ls_hydrogen_treatment constr
_refine_ls_matrix_type full
_refine_ls_number_parameters 228
_refine_ls_number_reflns 3731
_refine_ls_number_restraints 0
_refine_ls_restrained_S_all 1.092
_refine_ls_R_factor_all 0.0484
_refine_ls_R_factor_gt 0.0385
_refine_ls_shift/su_max 0.001
_refine_ls_shift/su_mean 0.000
_refine_ls_structure_factor_coef Fsqd
_refine_ls_weighting_details 'calc w=1/[\s^2^(Fo^2^)+(0.0781P)^2^+0.0000P] where P=(Fo^2^+2Fc^2^)/3'
_refine_ls_weighting_scheme calc
_refine_ls_wR_factor_gt 0.1093
_refine_ls_wR_factor_ref 0.1156
_reflns_number_gt 3118
_reflns_number_total 3731
_reflns_threshold_expression I>2\s(I)
_cod_data_source_file c1ce05345k.txt
_cod_data_source_block et3n_0m
_cod_depositor_comments
;
The following automatic conversions were performed:

'_symmetry_cell_setting' value 'Triclinic' changed to 'triclinic'
according to
/usr/data/users/saulius/automatic-downloads/retrospective/RSC/lib/dictionaries/cif_core.dic
dictionary named 'cif_core.dic' version 2.4.2 from 2011-04-26.

Automatic conversion script
Id: cif_fix_values 2281 2013-09-26 08:29:07Z andrius 

The following automatic conversions were performed:

'_exptl_crystal_density_meas' value 'not measured' was changed to '?'
- the value is perceived as not measured.

Automatic conversion script
Id: cif_fix_values 3008 2015-01-20 13:52:24Z robertas 
;
_cod_original_sg_symbol_H-M P-1
_cod_database_code 7215413

loop_
_symmetry_equiv_pos_as_xyz
'x, y, z'
'-x, -y, -z'

loop_
_atom_site_label
_atom_site_type_symbol
_atom_site_fract_x
_atom_site_fract_y
_atom_site_fract_z
_atom_site_U_iso_or_equiv
_atom_site_adp_type
_atom_site_occupancy
_atom_site_symmetry_multiplicity
_atom_site_calc_flag
_atom_site_refinement_flags
Zn1 Zn 0.37957(3) 0.90306(3) 0.90526(3) 0.03462(13) Uani 1 1 d .
Cl1 Cl -0.13116(9) 1.17838(9) 0.75801(8) 0.0537(2) Uani 1 1 d .
Cl2 Cl 0.11147(18) 1.63723(10) 0.60168(12) 0.0921(4) Uani 1 1 d .
Cl3 Cl 0.44159(13) 1.47215(9) 0.72642(9) 0.0673(3) Uani 1 1 d .
O1 O 0.5244(2) 1.06141(19) 0.8609(2) 0.0410(4) Uani 1 1 d .
N1 N 0.2322(3) 0.7563(2) 0.9442(2) 0.0399(5) Uani 1 1 d .
C1 C 0.2976(3) 1.2516(3) 0.8053(3) 0.0364(6) Uani 1 1 d .
O2 O 0.1857(2) 1.05017(19) 0.8639(2) 0.0438(5) Uani 1 1 d .
C2 C 0.1744(3) 1.1802(3) 0.8087(3) 0.0359(6) Uani 1 1 d .
O3 O 0.4677(2) 1.21765(19) 0.96646(19) 0.0405(4) Uani 1 1 d .
C3 C 0.0284(3) 1.2606(3) 0.7498(3) 0.0409(6) Uani 1 1 d .
N3 N 0.6792(4) 0.8801(3) 0.5635(3) 0.0613(8) Uani 1 1 d .
O4 O 0.5070(3) 0.8473(2) 0.7471(2) 0.0535(6) Uani 1 1 d .
C4 C 0.0111(4) 1.3979(3) 0.6892(3) 0.0512(8) Uani 1 1 d .
H4A H -0.0865 1.4472 0.6524 0.061 Uiso 1 1 calc R
C5 C 0.1353(5) 1.4635(3) 0.6822(3) 0.0522(8) Uani 1 1 d .
C6 C 0.2801(4) 1.3906(3) 0.7411(3) 0.0439(7) Uani 1 1 d .
C7 C 0.4425(3) 1.1718(3) 0.8806(3) 0.0343(6) Uani 1 1 d .
C8 C 0.2953(4) 0.6244(3) 0.9963(4) 0.0570(9) Uani 1 1 d .
H8A H 0.4037 0.6000 1.0188 0.068 Uiso 1 1 calc R
C9 C 0.2107(4) 0.5220(3) 1.0192(4) 0.0577(9) Uani 1 1 d .
H9A H 0.2619 0.4311 1.0556 0.069 Uiso 1 1 calc R
C10 C 0.0486(3) 0.5539(3) 0.9879(3) 0.0386(6) Uani 1 1 d .
C11 C -0.0194(4) 0.6925(3) 0.9369(3) 0.0455(7) Uani 1 1 d .
H11A H -0.1290 0.7199 0.9167 0.055 Uiso 1 1 calc R
C12 C 0.0740(4) 0.7892(3) 0.9161(3) 0.0449(7) Uani 1 1 d .
H12A H 0.0258 0.8812 0.8811 0.054 Uiso 1 1 calc R
C18 C 0.6124(4) 0.9060(4) 0.6712(3) 0.0562(8) Uani 1 1 d .
H18A H 0.6461 0.9732 0.6924 0.067 Uiso 1 1 calc R
C19 C 0.7991(5) 0.9543(5) 0.4773(4) 0.0821(12) Uani 1 1 d .
H19A H 0.8095 1.0270 0.5083 0.123 Uiso 1 1 calc R
H19B H 0.7619 0.9926 0.3934 0.123 Uiso 1 1 calc R
H19C H 0.9054 0.8926 0.4732 0.123 Uiso 1 1 calc R
C20 C 0.6366(6) 0.7737(5) 0.5270(4) 0.0800(12) Uani 1 1 d .
H20A H 0.5236 0.7670 0.5599 0.120 Uiso 1 1 calc R
H20B H 0.7100 0.6875 0.5615 0.120 Uiso 1 1 calc R
H20C H 0.6478 0.7959 0.4352 0.120 Uiso 1 1 calc R

loop_
_atom_site_aniso_label
_atom_site_aniso_U_11
_atom_site_aniso_U_22
_atom_site_aniso_U_33
_atom_site_aniso_U_23
_atom_site_aniso_U_13
_atom_site_aniso_U_12
Zn1 0.03262(19) 0.0337(2) 0.0452(2) -0.01605(14) -0.00210(13) -0.01575(13)
Cl1 0.0381(4) 0.0657(5) 0.0656(5) -0.0236(4) -0.0115(3) -0.0153(3)
Cl2 0.1390(11) 0.0405(5) 0.0977(8) 0.0066(5) -0.0593(8) -0.0228(5)
Cl3 0.0868(7) 0.0501(5) 0.0725(6) -0.0008(4) -0.0167(5) -0.0441(5)
O1 0.0350(10) 0.0378(10) 0.0566(12) -0.0200(9) 0.0006(8) -0.0144(8)
N1 0.0356(12) 0.0396(12) 0.0545(14) -0.0212(11) -0.0003(10) -0.0189(10)
C1 0.0404(14) 0.0359(13) 0.0382(14) -0.0135(11) -0.0029(11) -0.0143(11)
O2 0.0351(10) 0.0332(10) 0.0648(13) -0.0087(9) -0.0089(9) -0.0145(8)
C2 0.0362(13) 0.0374(14) 0.0377(14) -0.0137(11) -0.0032(11) -0.0112(11)
O3 0.0425(10) 0.0343(10) 0.0545(12) -0.0170(9) -0.0106(9) -0.0164(8)
C3 0.0393(14) 0.0456(16) 0.0447(16) -0.0188(13) -0.0062(12) -0.0122(12)
N3 0.0608(18) 0.0661(19) 0.0563(17) -0.0213(14) 0.0108(14) -0.0192(15)
O4 0.0603(13) 0.0589(13) 0.0508(12) -0.0273(11) 0.0149(10) -0.0289(11)
C4 0.0603(19) 0.0444(17) 0.0512(18) -0.0151(14) -0.0215(15) -0.0025(15)
C5 0.078(2) 0.0341(15) 0.0458(17) -0.0061(13) -0.0207(16) -0.0112(15)
C6 0.0600(18) 0.0365(14) 0.0425(16) -0.0117(12) -0.0057(13) -0.0223(13)
C7 0.0325(12) 0.0333(13) 0.0425(15) -0.0110(11) -0.0001(11) -0.0191(11)
C8 0.0343(15) 0.0364(16) 0.109(3) -0.0267(18) -0.0172(16) -0.0084(12)
C9 0.0349(15) 0.0352(15) 0.113(3) -0.0285(17) -0.0152(16) -0.0101(12)
C10 0.0367(13) 0.0392(14) 0.0512(16) -0.0231(12) 0.0006(12) -0.0186(12)
C11 0.0386(15) 0.0435(16) 0.0622(19) -0.0120(14) -0.0140(13) -0.0209(13)
C12 0.0431(15) 0.0393(15) 0.0553(18) -0.0052(13) -0.0122(13) -0.0202(12)
C18 0.0546(19) 0.059(2) 0.062(2) -0.0271(17) -0.0002(16) -0.0158(16)
C19 0.069(3) 0.090(3) 0.080(3) -0.022(2) 0.017(2) -0.026(2)
C20 0.101(3) 0.080(3) 0.073(3) -0.044(2) 0.015(2) -0.031(2)

loop_
_atom_type_symbol
_atom_type_description
_atom_type_scat_dispersion_real
_atom_type_scat_dispersion_imag
_atom_type_scat_source
C C 0.0033 0.0016 'International Tables Vol C Tables 4.2.6.8 and 6.1.1.4'
H H 0.0000 0.0000 'International Tables Vol C Tables 4.2.6.8 and 6.1.1.4'
N N 0.0061 0.0033 'International Tables Vol C Tables 4.2.6.8 and 6.1.1.4'
O O 0.0106 0.0060 'International Tables Vol C Tables 4.2.6.8 and 6.1.1.4'
Cl Cl 0.1484 0.1585 'International Tables Vol C Tables 4.2.6.8 and 6.1.1.4'
Zn Zn 0.2839 1.4301 'International Tables Vol C Tables 4.2.6.8 and 6.1.1.4'

loop_
_geom_angle_atom_site_label_1
_geom_angle_atom_site_label_2
_geom_angle_atom_site_label_3
_geom_angle
_geom_angle_site_symmetry_1
_geom_angle_site_symmetry_3
O2 Zn1 O3 148.51(9) . 2_677
O2 Zn1 O4 112.68(10) . .
O3 Zn1 O4 98.54(9) 2_677 .
O2 Zn1 N1 90.43(9) . .
O3 Zn1 N1 92.62(9) 2_677 .
O4 Zn1 N1 91.82(9) . .
O2 Zn1 O1 87.38(8) . .
O3 Zn1 O1 89.60(8) 2_677 .
O4 Zn1 O1 88.42(8) . .
N1 Zn1 O1 177.71(8) . .
C7 O1 Zn1 113.90(16) . .
C8 N1 C12 116.9(2) . .
C8 N1 Zn1 120.26(19) . .
C12 N1 Zn1 122.8(2) . .
C6 C1 C2 121.2(3) . .
C6 C1 C7 122.1(2) . .
C2 C1 C7 116.6(2) . .
C2 O2 Zn1 130.52(17) . .
O2 C2 C1 124.0(2) . .
O2 C2 C3 119.9(2) . .
C1 C2 C3 116.1(2) . .
C7 O3 Zn1 118.53(17) . 2_677
C4 C3 C2 122.1(3) . .
C4 C3 Cl1 120.1(2) . .
C2 C3 Cl1 117.8(2) . .
C18 N3 C20 120.5(3) . .
C18 N3 C19 122.0(3) . .
C20 N3 C19 117.5(3) . .
C18 O4 Zn1 124.9(2) . .
C5 C4 C3 120.7(3) . .
C5 C4 H4A 119.7 . .
C3 C4 H4A 119.7 . .
C4 C5 C6 119.8(3) . .
C4 C5 Cl2 119.6(3) . .
C6 C5 Cl2 120.6(3) . .
C1 C6 C5 120.0(3) . .
C1 C6 Cl3 120.1(2) . .
C5 C6 Cl3 119.8(2) . .
O1 C7 O3 124.0(3) . .
O1 C7 C1 119.2(2) . .
O3 C7 C1 116.7(2) . .
N1 C8 C9 123.9(3) . .
N1 C8 H8A 118.0 . .
C9 C8 H8A 118.0 . .
C8 C9 C10 119.9(3) . .
C8 C9 H9A 120.1 . .
C10 C9 H9A 120.1 . .
C9 C10 C11 116.2(2) . .
C9 C10 C10 121.7(3) . 2_567
C11 C10 C10 122.0(3) . 2_567
C12 C11 C10 120.4(3) . .
C12 C11 H11A 119.8 . .
C10 C11 H11A 119.8 . .
N1 C12 C11 122.6(3) . .
N1 C12 H12A 118.7 . .
C11 C12 H12A 118.7 . .
O4 C18 N3 124.6(3) . .
O4 C18 H18A 117.7 . .
N3 C18 H18A 117.7 . .
N3 C19 H19A 109.5 . .
N3 C19 H19B 109.5 . .
H19A C19 H19B 109.5 . .
N3 C19 H19C 109.5 . .
H19A C19 H19C 109.5 . .
H19B C19 H19C 109.5 . .
N3 C20 H20A 109.5 . .
N3 C20 H20B 109.5 . .
H20A C20 H20B 109.5 . .
N3 C20 H20C 109.5 . .
H20A C20 H20C 109.5 . .
H20B C20 H20C 109.5 . .

loop_
_geom_bond_atom_site_label_1
_geom_bond_atom_site_label_2
_geom_bond_distance
_geom_bond_site_symmetry_2
Zn1 O2 1.9378(19) .
Zn1 O3 1.979(2) 2_677
Zn1 O4 2.057(2) .
Zn1 N1 2.104(2) .
Zn1 O1 2.1816(19) .
Cl1 C3 1.737(3) .
Cl2 C5 1.733(3) .
Cl3 C6 1.730(3) .
O1 C7 1.253(3) .
N1 C8 1.326(4) .
N1 C12 1.342(4) .
C1 C6 1.387(4) .
C1 C2 1.407(4) .
C1 C7 1.501(4) .
O2 C2 1.292(3) .
C2 C3 1.424(4) .
O3 C7 1.265(3) .
O3 Zn1 1.979(2) 2_677
C3 C4 1.365(4) .
N3 C18 1.306(4) .
N3 C20 1.445(5) .
N3 C19 1.449(5) .
O4 C18 1.242(4) .
C4 C5 1.362(5) .
C4 H4A 0.9300 .
C5 C6 1.400(5) .
C8 C9 1.367(4) .
C8 H8A 0.9300 .
C9 C10 1.386(4) .
C9 H9A 0.9300 .
C10 C11 1.390(4) .
C10 C10 1.485(5) 2_567
C11 C12 1.373(4) .
C11 H11A 0.9300 .
C12 H12A 0.9300 .
C18 H18A 0.9300 .
C19 H19A 0.9600 .
C19 H19B 0.9600 .
C19 H19C 0.9600 .
C20 H20A 0.9600 .
C20 H20B 0.9600 .
C20 H20C 0.9600 .
